data_7235976
loop_
_publ_author_name
'Jiao, Lijuan'
'Yu, Changjiang'
'Wang, Jun'
'Briggs, Edward A.'
'Besley, Nicholas A.'
'Robinson, David'
'Ruedas-Rama, Mar\'ia J.'
'Orte, Angel'
'Crovetto, Luis'
'Talavera, Eva M.'
'Alvarez-Pez, Jose M.'
'Van der Auweraer, Mark'
'Boens, No\"el'

_publ_section_title
;
 Unusual spectroscopic and photophysical properties of
 meso-tert-butylBODIPY in comparison to related alkylated BODIPY dyes
;
_journal_issue 109
_journal_name_full 'RSC Advances'
_journal_page_first 89375
_journal_paper_doi 10.1039/C5RA17419H
_journal_volume 5
_journal_year 2015
_chemical_absolute_configuration unk
_chemical_formula_moiety '2(C12 H13 B F2 N2)'
_chemical_formula_sum 'C24 H26 B2 F4 N4'
_chemical_formula_weight 468.11
_space_group_crystal_system monoclinic
_space_group_IT_number 9
_space_group_name_Hall 'C -2yc'
_space_group_name_H-M_alt 'C 1 c 1'
_atom_sites_solution_hydrogens geom
_atom_sites_solution_primary iterative
_atom_sites_solution_secondary difmap
_audit_creation_date 2013-11-12
_audit_creation_method
;
Olex2 1.2
(compiled 2013.09.17 svn.r2790 for OlexSys, GUI svn.r4601)
;
_audit_update_record
;
2014-04-02 deposited with the CCDC.
2015-10-20 downloaded from the CCDC.
;
_cell_angle_alpha 90.00
_cell_angle_beta 120.2280(10)
_cell_angle_gamma 90.00
_cell_formula_units_Z 4
_cell_length_a 16.054(2)
_cell_length_b 12.6204(19)
_cell_length_c 13.685(3)
_cell_measurement_reflns_used 4092
_cell_measurement_temperature 293(2)
_cell_measurement_theta_max 22.69
_cell_measurement_theta_min 2.28
_cell_volume 2395.7(7)
_computing_data_reduction 'SAINT v7.34A (Bruker, 200?)'
_computing_molecular_graphics
;
O. V. Dolomanov, L. J. Bourhis, R. J. Gildea, J. A. K. Howard and H. Puschmann,
OLEX2: a complete structure solution, refinement and analysis program.
J. Appl. Cryst. (2009). 42, 339-341.
;
_computing_publication_material
;
O. V. Dolomanov, L. J. Bourhis, R. J. Gildea, J. A. K. Howard and H. Puschmann,
OLEX2: a complete structure solution, refinement and analysis program.
J. Appl. Cryst. (2009). 42, 339-341.
;
_computing_structure_refinement
;
SHELX, G.M. Sheldrick, Acta Cryst.
(2008). A64, 112-122
;
_computing_structure_solution 'SUPERFLIP, J. Appl. Cryst. (2007) 40, 786-790'
_diffrn_ambient_temperature 293.15
_diffrn_measured_fraction_theta_full 0.999
_diffrn_measured_fraction_theta_max 0.999
_diffrn_measurement_device_type 'CCD area detector'
_diffrn_measurement_method 'phi and omega scans'
_diffrn_radiation_monochromator graphite
_diffrn_radiation_type MoK\a
_diffrn_radiation_wavelength 0.71000
_diffrn_reflns_av_R_equivalents 0.0260
_diffrn_reflns_av_unetI/netI 0.0340
_diffrn_reflns_limit_h_max 19
_diffrn_reflns_limit_h_min -20
_diffrn_reflns_limit_k_max 15
_diffrn_reflns_limit_k_min -13
_diffrn_reflns_limit_l_max 17
_diffrn_reflns_limit_l_min -17
_diffrn_reflns_number 9286
_diffrn_reflns_theta_full 26.34
_diffrn_reflns_theta_max 26.34
_diffrn_reflns_theta_min 2.18
_diffrn_source 'fine-focus sealed tube'
_exptl_absorpt_coefficient_mu 0.098
_exptl_absorpt_correction_type none
_exptl_crystal_density_diffrn 1.298
_exptl_crystal_density_method 'not measured'
_exptl_crystal_F_000 976
_exptl_crystal_size_max 0.13
_exptl_crystal_size_mid 0.12
_exptl_crystal_size_min 0.1
_refine_diff_density_max 0.123
_refine_diff_density_min -0.097
_refine_diff_density_rms 0.026
_refine_ls_abs_structure_details 'Flack H D (1983), Acta Cryst. A39, 876-881'
_refine_ls_abs_structure_Flack 0.1(6)
_refine_ls_extinction_coef 0.0077(6)
_refine_ls_extinction_expression Fc^*^=kFc[1+0.001xFc^2^\l^3^/sin(2\q)]^-1/4^
_refine_ls_extinction_method SHELXL
_refine_ls_goodness_of_fit_ref 1.010
_refine_ls_hydrogen_treatment mixed
_refine_ls_matrix_type full
_refine_ls_number_parameters 372
_refine_ls_number_reflns 4704
_refine_ls_number_restraints 10
_refine_ls_restrained_S_all 1.016
_refine_ls_R_factor_all 0.0558
_refine_ls_R_factor_gt 0.0373
_refine_ls_shift/su_max 0.004
_refine_ls_shift/su_mean 0.000
_refine_ls_structure_factor_coef Fsqd
_refine_ls_weighting_details 'calc w=1/[\s^2^(Fo^2^)+(0.0432P)^2^+0.3109P] where P=(Fo^2^+2Fc^2^)/3'
_refine_ls_weighting_scheme calc
_refine_ls_wR_factor_gt 0.0872
_refine_ls_wR_factor_ref 0.0987
_reflns_number_gt 3418
_reflns_number_total 4704
_reflns_threshold_expression >2sigma(I)
_cod_data_source_file c5ra17419h2.cif
_cod_data_source_block 131106b
_cod_original_cell_volume 2395.7(8)
_cod_database_code 7235976
_olex2_refinement_description
;
1. Fixed Uiso
 At 1.2 times of:
  All C(H) groups
 At 1.5 times of:
  All C(H,H,H) groups
2. Restrained distances
 C1DA-C1CA
 1.54 with sigma of 0.02
 C1CA-C1EA
 1.54 with sigma of 0.02
 C18A-C17A
 1.54 with sigma of 0.02
 C18A-C14A
 1.54 with sigma of 0.02
 C1CB-C1EB
 1.54 with sigma of 0.02
 C1CB-C1DB
 1.54 with sigma of 0.02
 C18B-C14B
 1.54 with sigma of 0.02
 C17B-C18B
 1.54 with sigma of 0.02
3. Others
 Sof(C14B)=Sof(H14A)=Sof(H14B)=Sof(H14C)=Sof(C17B)=Sof(H17A)=Sof(H17B)=
 Sof(H17C)=Sof(C18B)=Sof(H18B)=1-FVAR(1)
 Sof(C18A)=Sof(H18A)=Sof(C17A)=Sof(H17D)=Sof(H17E)=Sof(H17F)=Sof(C14A)=
 Sof(H14D)=Sof(H14E)=Sof(H14F)=FVAR(1)
 Sof(C1CB)=Sof(H1CB)=Sof(C1DB)=Sof(H1DA)=Sof(H1DB)=Sof(H1DC)=Sof(C1EB)=
 Sof(H1EA)=Sof(H1EB)=Sof(H1EC)=1-FVAR(2)
 Sof(C1CA)=Sof(H1CA)=Sof(C1DA)=Sof(H1DD)=Sof(H1DE)=Sof(H1DF)=Sof(C1EA)=
 Sof(H1ED)=Sof(H1EE)=Sof(H1EF)=FVAR(2)
4.a Ternary CH refined with riding coordinates:
 C1CB(H1CB), C18B(H18B), C18A(H18A), C1CA(H1CA)
4.b Aromatic/amide H refined with riding coordinates:
 C5(H5), C1(H1), C7(H7), C8(H8), C15(H15), C11(H11), C13(H13), C16(H16),
 C19(H19), C10(H10), C1A(H1A), C1B(H1B)
4.c Idealised Me refined as rotating group:
 C1DB(H1DA,H1DB,H1DC), C1EB(H1EA,H1EB,H1EC), C14B(H14A,H14B,H14C), C17B(H17A,
 H17B,H17C), C17A(H17D,H17E,H17F), C14A(H14D,H14E,H14F), C1DA(H1DD,H1DE,H1DF),
 C1EA(H1ED,H1EE,H1EF)
;

loop_
_space_group_symop_id
_space_group_symop_operation_xyz
1 'x, y, z'
2 'x, -y, z+1/2'
3 'x+1/2, y+1/2, z'
4 'x+1/2, -y+1/2, z+1/2'

loop_
_atom_site_label
_atom_site_type_symbol
_atom_site_fract_x
_atom_site_fract_y
_atom_site_fract_z
_atom_site_U_iso_or_equiv
_atom_site_adp_type
_atom_site_occupancy
_atom_site_symmetry_multiplicity
_atom_site_calc_flag
_atom_site_refinement_flags
_atom_site_disorder_assembly
_atom_site_disorder_group
F3 F 0.61036(12) 0.63499(11) 0.45341(14) 0.1087(5) Uani 1 1 d . . .
C5 C 0.33392(17) 0.42325(18) 0.37821(18) 0.0810(6) Uani 1 1 d . B .
H5 H 0.3779 0.4788 0.4049 0.097 Uiso 1 1 calc R . .
C6 C 0.24937(15) 0.28544(18) 0.27993(18) 0.0736(6) Uani 1 1 d . B .
F9 F 0.48885(14) 0.62374(11) 0.48869(15) 0.1148(6) Uani 1 1 d . . .
C2 C 0.22080(15) 0.20430(18) 0.19968(19) 0.0794(6) Uani 1 1 d . . .
C1 C 0.6431(2) 0.9284(2) 0.6513(2) 0.0955(7) Uani 1 1 d . . .
H1 H 0.6522 1.0004 0.6677 0.115 Uiso 1 1 calc R . .
N4 N 0.31952(11) 0.35816(13) 0.29421(13) 0.0671(4) Uani 1 1 d . . .
C3 C 0.58305(17) 0.88444(15) 0.5440(2) 0.0751(6) Uani 1 1 d . A .
C7 C 0.2738(2) 0.3963(2) 0.4203(2) 0.0971(7) Uani 1 1 d . . .
H7 H 0.2704 0.4296 0.4788 0.116 Uiso 1 1 calc R B .
C9 C 0.47056(18) 0.86344(17) 0.3450(2) 0.0794(6) Uani 1 1 d . A .
C12 C 0.52324(18) 0.92924(17) 0.4385(2) 0.0785(6) Uani 1 1 d . . .
F14 F 0.35064(14) 0.45569(11) 0.16643(14) 0.1127(5) Uani 1 1 d . . .
N3 N 0.47743(14) 0.75428(14) 0.35548(17) 0.0814(5) Uani 1 1 d . . .
C8 C 0.6857(3) 0.8492(2) 0.7270(3) 0.1166(10) Uani 1 1 d . . .
H8 H 0.7287 0.8563 0.8042 0.140 Uiso 1 1 calc R . .
C4 C 0.26257(17) 0.19690(16) 0.13149(19) 0.0793(6) Uani 1 1 d . B .
N10 N 0.59176(14) 0.77464(13) 0.55740(16) 0.0774(5) Uani 1 1 d . . .
C15 C 0.6530(2) 0.7558(2) 0.6674(3) 0.1077(9) Uani 1 1 d . A .
H15 H 0.6711 0.6886 0.6993 0.129 Uiso 1 1 calc R . .
B1 B 0.5425(2) 0.6920(2) 0.4641(3) 0.0789(7) Uani 1 1 d . A .
C11 C 0.4185(2) 0.7133(3) 0.2530(3) 0.1097(9) Uani 1 1 d . A .
H11 H 0.4097 0.6414 0.2363 0.132 Uiso 1 1 calc R . .
C13 C 0.4044(2) 0.8866(3) 0.2312(3) 0.1063(8) Uani 1 1 d . . .
H13 H 0.3857 0.9538 0.1996 0.128 Uiso 1 1 calc R A .
C16 C 0.3728(3) 0.7933(3) 0.1761(3) 0.1307(11) Uani 1 1 d . A .
H16 H 0.3280 0.7848 0.0997 0.157 Uiso 1 1 calc R . .
F17 F 0.46918(11) 0.35347(15) 0.29620(15) 0.1211(6) Uani 1 1 d . . .
B18 B 0.3710(2) 0.36259(19) 0.2257(2) 0.0760(6) Uani 1 1 d . B .
C19 C 0.22118(19) 0.3114(2) 0.3591(2) 0.0922(7) Uani 1 1 d . B .
H19 H 0.1744 0.2765 0.3680 0.111 Uiso 1 1 calc R . .
N1 N 0.33276(13) 0.26854(14) 0.14417(16) 0.0789(5) Uani 1 1 d . . .
C10 C 0.3592(3) 0.2432(3) 0.0685(3) 0.1137(9) Uani 1 1 d . B .
H10 H 0.4053 0.2791 0.0592 0.136 Uiso 1 1 calc R . .
C1A C 0.3084(3) 0.1571(3) 0.0070(3) 0.1350(12) Uani 1 1 d . . .
H1A H 0.3142 0.1249 -0.0504 0.162 Uiso 1 1 calc R B .
C1B C 0.2482(2) 0.1267(2) 0.0441(3) 0.1107(10) Uani 1 1 d . B .
H1B H 0.2053 0.0701 0.0171 0.133 Uiso 1 1 calc R . .
C1CB C 0.5053(8) 1.0406(9) 0.4123(12) 0.093(2) Uani 0.62(2) 1 d PD A 2
H1CB H 0.4612 1.0421 0.3303 0.111 Uiso 0.62(2) 1 calc PR A 2
C1DB C 0.5922(11) 1.0990(7) 0.4282(16) 0.128(4) Uani 0.62(2) 1 d PD A 2
H1DA H 0.6433 1.0920 0.5053 0.192 Uiso 0.62(2) 1 calc PR A 2
H1DB H 0.5766 1.1726 0.4108 0.192 Uiso 0.62(2) 1 calc PR A 2
H1DC H 0.6126 1.0699 0.3788 0.192 Uiso 0.62(2) 1 calc PR A 2
C1EB C 0.4553(9) 1.0959(6) 0.4564(16) 0.174(6) Uani 0.62(2) 1 d PD A 2
H1EA H 0.3944 1.0621 0.4321 0.261 Uiso 0.62(2) 1 calc PR A 2
H1EB H 0.4447 1.1677 0.4297 0.261 Uiso 0.62(2) 1 calc PR A 2
H1EC H 0.4927 1.0955 0.5375 0.261 Uiso 0.62(2) 1 calc PR A 2
C14B C 0.1904(19) 0.0342(15) 0.254(2) 0.151(9) Uani 0.432(15) 1 d PD B 2
H14A H 0.2185 0.0108 0.2106 0.227 Uiso 0.432(15) 1 calc PR B 2
H14B H 0.1441 -0.0170 0.2490 0.227 Uiso 0.432(15) 1 calc PR B 2
H14C H 0.2401 0.0421 0.3320 0.227 Uiso 0.432(15) 1 calc PR B 2
C17B C 0.0542(14) 0.1245(19) 0.0950(18) 0.152(9) Uani 0.432(15) 1 d PD B 2
H17A H 0.0317 0.1908 0.0559 0.227 Uiso 0.432(15) 1 calc PR B 2
H17B H 0.0039 0.0922 0.1032 0.227 Uiso 0.432(15) 1 calc PR B 2
H17C H 0.0716 0.0784 0.0524 0.227 Uiso 0.432(15) 1 calc PR B 2
C18B C 0.1392(5) 0.1433(6) 0.2079(8) 0.069(2) Uani 0.432(15) 1 d PD B 2
H18B H 0.1222 0.1779 0.2595 0.083 Uiso 0.432(15) 1 calc PR B 2
C18A C 0.1523(4) 0.1096(7) 0.1742(7) 0.084(2) Uani 0.568(15) 1 d PD B 1
H18A H 0.1544 0.0670 0.1156 0.100 Uiso 0.568(15) 1 calc PR B 1
C17A C 0.0518(7) 0.1528(13) 0.1241(16) 0.138(5) Uani 0.568(15) 1 d PD B 1
H17D H 0.0492 0.2020 0.1760 0.208 Uiso 0.568(15) 1 calc PR B 1
H17E H 0.0076 0.0957 0.1099 0.208 Uiso 0.568(15) 1 calc PR B 1
H17F H 0.0343 0.1883 0.0543 0.208 Uiso 0.568(15) 1 calc PR B 1
C14A C 0.1814(10) 0.0379(9) 0.2751(10) 0.083(2) Uani 0.568(15) 1 d PD B 1
H14D H 0.2352 -0.0049 0.2874 0.125 Uiso 0.568(15) 1 calc PR B 1
H14E H 0.1282 -0.0071 0.2608 0.125 Uiso 0.568(15) 1 calc PR B 1
H14F H 0.1991 0.0802 0.3411 0.125 Uiso 0.568(15) 1 calc PR B 1
C1CA C 0.5222(18) 1.0605(14) 0.445(2) 0.105(5) Uani 0.38(2) 1 d PD A 1
H1CA H 0.5800 1.0649 0.5204 0.126 Uiso 0.38(2) 1 calc PR A 1
C1DA C 0.572(2) 1.1029(18) 0.382(3) 0.182(14) Uani 0.38(2) 1 d PD A 1
H1DD H 0.5991 1.1716 0.4104 0.273 Uiso 0.38(2) 1 calc PR A 1
H1DE H 0.5260 1.1081 0.3024 0.273 Uiso 0.38(2) 1 calc PR A 1
H1DF H 0.6229 1.0552 0.3927 0.273 Uiso 0.38(2) 1 calc PR A 1
C1EA C 0.4537(13) 1.0995(16) 0.4842(15) 0.143(7) Uani 0.38(2) 1 d PD A 1
H1ED H 0.3932 1.0630 0.4429 0.214 Uiso 0.38(2) 1 calc PR A 1
H1EE H 0.4434 1.1743 0.4706 0.214 Uiso 0.38(2) 1 calc PR A 1
H1EF H 0.4813 1.0858 0.5636 0.214 Uiso 0.38(2) 1 calc PR A 1

loop_
_atom_site_aniso_label
_atom_site_aniso_U_11
_atom_site_aniso_U_22
_atom_site_aniso_U_33
_atom_site_aniso_U_23
_atom_site_aniso_U_13
_atom_site_aniso_U_12
F3 0.1410(13) 0.0803(9) 0.1333(12) -0.0046(8) 0.0902(11) 0.0185(9)
C5 0.0832(15) 0.0683(13) 0.0689(13) 0.0061(11) 0.0216(12) 0.0073(11)
C6 0.0599(11) 0.0779(14) 0.0723(12) 0.0185(11) 0.0253(10) -0.0006(11)
F9 0.1635(15) 0.0764(9) 0.1444(12) -0.0267(9) 0.1072(12) -0.0526(9)
C2 0.0648(13) 0.0693(13) 0.0795(14) 0.0180(12) 0.0180(11) -0.0101(11)
C1 0.1011(18) 0.0664(15) 0.1066(18) -0.0172(14) 0.0431(16) -0.0128(14)
N4 0.0640(10) 0.0579(9) 0.0696(10) 0.0093(8) 0.0264(8) 0.0006(8)
C3 0.0841(14) 0.0518(10) 0.0977(16) -0.0121(11) 0.0520(13) -0.0113(11)
C7 0.1026(18) 0.109(2) 0.0786(15) 0.0143(15) 0.0447(15) 0.0222(17)
C9 0.0893(15) 0.0683(14) 0.0927(15) -0.0078(12) 0.0546(13) -0.0026(12)
C12 0.0920(15) 0.0573(12) 0.1005(16) -0.0042(12) 0.0590(13) -0.0040(12)
F14 0.1735(15) 0.0632(7) 0.1236(11) 0.0124(7) 0.0913(11) -0.0118(8)
N3 0.0900(12) 0.0694(11) 0.0992(13) -0.0188(11) 0.0582(11) -0.0160(10)
C8 0.131(2) 0.092(2) 0.1009(19) -0.0130(17) 0.0392(17) -0.0045(18)
C4 0.0815(14) 0.0559(12) 0.0817(14) 0.0016(11) 0.0271(12) -0.0059(10)
N10 0.0927(13) 0.0519(9) 0.0958(13) -0.0046(9) 0.0534(11) -0.0090(9)
C15 0.130(2) 0.0692(17) 0.112(2) 0.0102(15) 0.0516(19) 0.0064(15)
B1 0.1025(19) 0.0543(13) 0.1083(19) -0.0123(12) 0.0741(17) -0.0171(13)
C11 0.118(2) 0.0954(19) 0.114(2) -0.0292(18) 0.0578(19) -0.0249(18)
C13 0.111(2) 0.107(2) 0.0998(19) 0.0006(17) 0.0521(17) 0.0119(17)
C16 0.127(3) 0.139(3) 0.104(2) -0.030(2) 0.0421(19) -0.010(2)
F17 0.0737(9) 0.1508(15) 0.1322(13) -0.0134(11) 0.0471(9) -0.0198(9)
B18 0.0723(15) 0.0628(14) 0.0868(15) 0.0067(12) 0.0355(13) -0.0066(12)
C19 0.0784(14) 0.113(2) 0.0842(15) 0.0278(15) 0.0405(13) 0.0079(15)
N1 0.0833(11) 0.0662(10) 0.0912(12) -0.0001(9) 0.0470(10) -0.0003(9)
C10 0.126(2) 0.110(2) 0.132(2) -0.0113(19) 0.085(2) 0.0014(19)
C1A 0.166(3) 0.110(2) 0.145(3) -0.039(2) 0.089(3) -0.001(2)
C1B 0.119(2) 0.0707(17) 0.119(2) -0.0164(15) 0.043(2) -0.0081(15)
C1CB 0.140(5) 0.042(4) 0.098(5) -0.025(3) 0.062(4) -0.005(3)
C1DB 0.147(8) 0.048(4) 0.199(10) 0.028(5) 0.094(7) -0.003(4)
C1EB 0.156(9) 0.049(4) 0.387(19) 0.001(6) 0.188(12) 0.019(4)
C14B 0.148(12) 0.099(11) 0.222(19) 0.063(11) 0.105(12) -0.019(8)
C17B 0.123(11) 0.103(9) 0.151(13) 0.007(8) 0.011(8) -0.017(6)
C18B 0.076(4) 0.057(4) 0.083(4) -0.023(3) 0.046(3) -0.018(3)
C18A 0.085(3) 0.088(5) 0.083(4) -0.017(3) 0.046(3) -0.023(3)
C17A 0.062(5) 0.146(12) 0.172(10) 0.020(8) 0.033(5) -0.035(5)
C14A 0.094(5) 0.063(4) 0.107(4) 0.009(3) 0.062(4) -0.005(3)
C1CA 0.188(13) 0.029(5) 0.109(11) -0.028(5) 0.083(9) -0.025(6)
C1DA 0.138(14) 0.123(12) 0.32(4) 0.113(17) 0.14(2) 0.038(10)
C1EA 0.118(11) 0.142(12) 0.134(9) -0.057(8) 0.038(8) 0.029(8)

loop_
_atom_type_symbol
_atom_type_description
_atom_type_scat_dispersion_real
_atom_type_scat_dispersion_imag
_atom_type_scat_source
C C 0.0033 0.0016 'International Tables Vol C Tables 4.2.6.8 and 6.1.1.4'
H H 0.0000 0.0000 'International Tables Vol C Tables 4.2.6.8 and 6.1.1.4'
B B 0.0013 0.0007 'International Tables Vol C Tables 4.2.6.8 and 6.1.1.4'
F F 0.0171 0.0103 'International Tables Vol C Tables 4.2.6.8 and 6.1.1.4'
N N 0.0061 0.0033 'International Tables Vol C Tables 4.2.6.8 and 6.1.1.4'

loop_
_geom_angle_atom_site_label_1
_geom_angle_atom_site_label_2
_geom_angle_atom_site_label_3
_geom_angle
N4 C5 H5 124.7
N4 C5 C7 110.5(2)
C7 C5 H5 124.7
C2 C6 C19 132.0(2)
N4 C6 C2 121.1(2)
N4 C6 C19 106.9(2)
C6 C2 C4 119.63(19)
C6 C2 C18B 105.0(5)
C6 C2 C18A 131.3(5)
C4 C2 C18B 135.3(5)
C4 C2 C18A 108.9(5)
C18A C2 C18B 27.1(2)
C3 C1 H1 125.5
C8 C1 H1 125.5
C8 C1 C3 109.0(2)
C5 N4 C6 107.73(19)
C5 N4 B18 126.29(19)
C6 N4 B18 125.98(18)
C12 C3 C1 132.7(2)
C12 C3 N10 120.80(19)
N10 C3 C1 106.5(2)
C5 C7 H7 126.8
C19 C7 C5 106.4(2)
C19 C7 H7 126.8
C12 C9 C13 131.5(2)
N3 C9 C12 121.1(2)
N3 C9 C13 107.4(2)
C3 C12 C9 119.5(2)
C3 C12 C1CB 127.0(6)
C3 C12 C1CA 111.7(9)
C9 C12 C1CB 113.4(6)
C9 C12 C1CA 128.7(9)
C1CB C12 C1CA 15.3(9)
C9 N3 B1 126.2(2)
C11 N3 C9 107.3(2)
C11 N3 B1 126.5(2)
C1 C8 H8 126.8
C1 C8 C15 106.5(3)
C15 C8 H8 126.8
C2 C4 C1B 132.7(2)
N1 C4 C2 120.4(2)
N1 C4 C1B 107.0(2)
C3 N10 B1 126.4(2)
C15 N10 C3 106.96(19)
C15 N10 B1 126.6(2)
C8 C15 H15 124.5
N10 C15 C8 111.0(2)
N10 C15 H15 124.5
F3 B1 F9 109.0(2)
F3 B1 N3 110.8(2)
F3 B1 N10 110.0(2)
F9 B1 N3 110.7(2)
F9 B1 N10 110.4(2)
N10 B1 N3 105.90(18)
N3 C11 H11 125.0
N3 C11 C16 110.0(3)
C16 C11 H11 125.0
C9 C13 H13 126.3
C16 C13 C9 107.4(3)
C16 C13 H13 126.3
C11 C16 H16 126.0
C13 C16 C11 107.9(3)
C13 C16 H16 126.0
F14 B18 N4 110.7(2)
F14 B18 F17 109.5(2)
F14 B18 N1 110.2(2)
F17 B18 N4 110.4(2)
F17 B18 N1 110.0(2)
N1 B18 N4 106.06(17)
C6 C19 H19 125.8
C7 C19 C6 108.5(2)
C7 C19 H19 125.8
C4 N1 B18 126.82(19)
C10 N1 C4 107.5(2)
C10 N1 B18 125.6(2)
N1 C10 H10 125.0
N1 C10 C1A 110.1(3)
C1A C10 H10 125.0
C10 C1A H1A 125.9
C1B C1A C10 108.2(3)
C1B C1A H1A 125.9
C4 C1B H1B 126.4
C1A C1B C4 107.3(3)
C1A C1B H1B 126.4
C12 C1CB H1CB 104.0
C12 C1CB C1DB 112.9(8)
C1DB C1CB H1CB 104.0
C1EB C1CB C12 117.4(9)
C1EB C1CB H1CB 104.0
C1EB C1CB C1DB 112.7(12)
C1CB C1DB H1DA 109.5
C1CB C1DB H1DB 109.5
C1CB C1DB H1DC 109.5
H1DA C1DB H1DB 109.5
H1DA C1DB H1DC 109.5
H1DB C1DB H1DC 109.5
C1CB C1EB H1EA 109.5
C1CB C1EB H1EB 109.5
C1CB C1EB H1EC 109.5
H1EA C1EB H1EB 109.5
H1EA C1EB H1EC 109.5
H1EB C1EB H1EC 109.5
H14A C14B H14B 109.5
H14A C14B H14C 109.5
H14B C14B H14C 109.5
C18B C14B H14A 109.5
C18B C14B H14B 109.5
C18B C14B H14C 109.5
H17A C17B H17B 109.5
H17A C17B H17C 109.5
H17B C17B H17C 109.5
C18B C17B H17A 109.5
C18B C17B H17B 109.5
C18B C17B H17C 109.5
C2 C18B H18B 112.3
C14B C18B C2 100.0(12)
C14B C18B H18B 112.3
C17B C18B C2 111.6(12)
C17B C18B C14B 107.7(17)
C17B C18B H18B 112.3
C2 C18A H18A 107.2
C17A C18A C2 107.6(9)
C17A C18A H18A 107.2
C17A C18A C14A 113.6(11)
C14A C18A C2 113.6(7)
C14A C18A H18A 107.2
C12 C1CA H1CA 94.8
C1DA C1CA C12 106.9(13)
C1DA C1CA H1CA 94.8
C1EA C1CA C12 111.8(13)
C1EA C1CA H1CA 94.8
C1EA C1CA C1DA 139.0(19)

loop_
_geom_bond_atom_site_label_1
_geom_bond_atom_site_label_2
_geom_bond_distance
F3 B1 1.374(3)
C5 H5 0.9300
C5 N4 1.335(3)
C5 C7 1.393(4)
C6 C2 1.399(3)
C6 N4 1.388(3)
C6 C19 1.407(3)
F9 B1 1.374(3)
C2 C4 1.400(4)
C2 C18B 1.571(8)
C2 C18A 1.541(7)
C1 H1 0.9300
C1 C3 1.403(3)
C1 C8 1.352(4)
N4 B18 1.531(3)
C3 C12 1.389(3)
C3 N10 1.396(3)
C7 H7 0.9300
C7 C19 1.360(4)
C9 C12 1.398(3)
C9 N3 1.384(3)
C9 C13 1.405(4)
C12 C1CB 1.443(12)
C12 C1CA 1.660(18)
F14 B18 1.371(3)
N3 B1 1.535(4)
N3 C11 1.339(3)
C8 H8 0.9300
C8 C15 1.378(4)
C4 N1 1.386(3)
C4 C1B 1.410(4)
N10 C15 1.342(3)
N10 B1 1.525(3)
C15 H15 0.9300
C11 H11 0.9300
C11 C16 1.373(5)
C13 H13 0.9300
C13 C16 1.352(4)
C16 H16 0.9300
F17 B18 1.378(3)
B18 N1 1.530(3)
C19 H19 0.9300
N1 C10 1.340(3)
C10 H10 0.9300
C10 C1A 1.365(5)
C1A H1A 0.9300
C1A C1B 1.354(5)
C1B H1B 0.9300
C1CB H1CB 0.9800
C1CB C1DB 1.493(12)
C1CB C1EB 1.409(11)
C1DB H1DA 0.9600
C1DB H1DB 0.9600
C1DB H1DC 0.9600
C1EB H1EA 0.9600
C1EB H1EB 0.9600
C1EB H1EC 0.9600
C14B H14A 0.9600
C14B H14B 0.9600
C14B H14C 0.9600
C14B C18B 1.564(16)
C17B H17A 0.9600
C17B H17B 0.9600
C17B H17C 0.9600
C17B C18B 1.478(17)
C18B H18B 0.9800
C18A H18A 0.9800
C18A C17A 1.503(14)
C18A C14A 1.515(11)
C17A H17D 0.9600
C17A H17E 0.9600
C17A H17F 0.9600
C14A H14D 0.9600
C14A H14E 0.9600
C14A H14F 0.9600
C1CA H1CA 0.9800
C1CA C1DA 1.549(18)
C1CA C1EA 1.525(17)
C1DA H1DD 0.9600
C1DA H1DE 0.9600
C1DA H1DF 0.9600
C1EA H1ED 0.9600
C1EA H1EE 0.9600
C1EA H1EF 0.9600

loop_
_geom_torsion_atom_site_label_1
_geom_torsion_atom_site_label_2
_geom_torsion_atom_site_label_3
_geom_torsion_atom_site_label_4
_geom_torsion
C5 N4 B18 F14 -63.2(3)
C5 N4 B18 F17 58.2(3)
C5 N4 B18 N1 177.35(17)
C5 C7 C19 C6 0.5(3)
C6 C2 C4 N1 0.9(3)
C6 C2 C4 C1B -179.0(2)
C6 C2 C18B C14B -113.7(13)
C6 C2 C18B C17B 132.6(13)
C6 C2 C18A C17A 69.2(11)
C6 C2 C18A C14A -57.4(10)
C6 N4 B18 F14 116.8(2)
C6 N4 B18 F17 -121.8(2)
C6 N4 B18 N1 -2.6(3)
C2 C6 N4 C5 -177.98(19)
C2 C6 N4 B18 2.0(3)
C2 C6 C19 C7 177.8(2)
C2 C4 N1 B18 -2.1(3)
C2 C4 N1 C10 -179.7(2)
C2 C4 C1B C1A 179.7(3)
C1 C3 C12 C9 -179.6(2)
C1 C3 C12 C1CB -1.7(7)
C1 C3 C12 C1CA -2.2(8)
C1 C3 N10 C15 0.7(3)
C1 C3 N10 B1 -178.1(2)
C1 C8 C15 N10 0.1(4)
N4 C5 C7 C19 0.0(3)
N4 C6 C2 C4 -0.8(3)
N4 C6 C2 C18B -178.2(3)
N4 C6 C2 C18A 174.1(4)
N4 C6 C19 C7 -0.9(3)
N4 B18 N1 C4 2.7(3)
N4 B18 N1 C10 179.9(2)
C3 C1 C8 C15 0.4(4)
C3 C12 C1CB C1DB 66.6(14)
C3 C12 C1CB C1EB -67.1(10)
C3 C12 C1CA C1DA 112(2)
C3 C12 C1CA C1EA -81.6(17)
C3 N10 C15 C8 -0.5(3)
C3 N10 B1 F3 116.3(3)
C3 N10 B1 F9 -123.3(3)
C3 N10 B1 N3 -3.4(3)
C7 C5 N4 C6 -0.6(2)
C7 C5 N4 B18 179.4(2)
C9 C12 C1CB C1DB -115.4(13)
C9 C12 C1CB C1EB 110.9(9)
C9 C12 C1CA C1DA -71(3)
C9 C12 C1CA C1EA 95.5(15)
C9 N3 B1 F3 -115.7(2)
C9 N3 B1 F9 123.2(2)
C9 N3 B1 N10 3.6(3)
C9 N3 C11 C16 -0.4(3)
C9 C13 C16 C11 -0.5(4)
C12 C3 N10 C15 -179.4(2)
C12 C3 N10 B1 1.7(4)
C12 C9 N3 B1 -2.0(4)
C12 C9 N3 C11 179.3(2)
C12 C9 C13 C16 -178.8(3)
F14 B18 N1 C4 -117.1(2)
F14 B18 N1 C10 60.1(3)
N3 C9 C12 C3 -0.4(3)
N3 C9 C12 C1CB -178.6(5)
N3 C9 C12 C1CA -177.3(8)
N3 C9 C13 C16 0.2(3)
N3 C11 C16 C13 0.6(4)
C8 C1 C3 C12 179.4(3)
C8 C1 C3 N10 -0.7(3)
C4 C2 C18B C14B 69.6(13)
C4 C2 C18B C17B -44.1(14)
C4 C2 C18A C17A -115.4(12)
C4 C2 C18A C14A 118.0(8)
C4 N1 C10 C1A -0.1(3)
N10 C3 C12 C9 0.6(3)
N10 C3 C12 C1CB 178.5(5)
N10 C3 C12 C1CA 178.0(7)
C15 N10 B1 F3 -62.3(3)
C15 N10 B1 F9 58.1(4)
C15 N10 B1 N3 177.9(2)
B1 N3 C11 C16 -179.2(3)
B1 N10 C15 C8 178.4(3)
C11 N3 B1 F3 62.8(3)
C11 N3 B1 F9 -58.3(3)
C11 N3 B1 N10 -178.0(2)
C13 C9 C12 C3 178.5(3)
C13 C9 C12 C1CB 0.3(6)
C13 C9 C12 C1CA 1.6(9)
C13 C9 N3 B1 178.8(2)
C13 C9 N3 C11 0.1(3)
F17 B18 N1 C4 122.1(2)
F17 B18 N1 C10 -60.7(3)
B18 N1 C10 C1A -177.8(3)
C19 C6 C2 C4 -179.4(2)
C19 C6 C2 C18B 3.3(4)
C19 C6 C2 C18A -4.4(5)
C19 C6 N4 C5 0.9(2)
C19 C6 N4 B18 -179.13(19)
N1 C4 C1B C1A -0.1(3)
N1 C10 C1A C1B 0.0(4)
C10 C1A C1B C4 0.1(4)
C1B C4 N1 B18 177.8(2)
C1B C4 N1 C10 0.2(3)
C1CB C12 C1CA C1DA -66(4)
C1CB C12 C1CA C1EA 100(4)
C18B C2 C4 N1 177.2(4)
C18B C2 C4 C1B -2.6(6)
C18B C2 C18A C17A 52.8(15)
C18B C2 C18A C14A -73.9(11)
C18A C2 C4 N1 -175.2(3)
C18A C2 C4 C1B 5.0(4)
C18A C2 C18B C14B 53.6(14)
C18A C2 C18B C17B -60.1(16)
C1CA C12 C1CB C1DB 68(4)
C1CA C12 C1CB C1EB -65(4)
